data_4317366
loop_
_publ_author_name
'Agata Bia\/lo\'nska'
'Andrew Ozarowski'
'Robert Bronisz'
'Kamilla Darowska'
'Krzysztof Drabent'
'Joachim Kusz'
'Mi\/losz Siczek'
'Marek Weselski'
'Maciej Zubko'

_publ_contact_author_address
;
Faculity of Chemistry
University of Wroc\/law
F.Joliot-Curie 14
50-383 Wroc\/law
Poland
;
_publ_contact_author_email bron@wchuwr.pl
_publ_contact_author_name 'Robert Bronisz'
_publ_section_title
;
 Nitrile-Rich Coordination Polymer
 ^1^~\\infty~{[Fe(CH~3~CN)~4~(pyrazine)](ClO~4~)~2~} Exhibiting a HS
 \\leftarrow\\rightarrow LS Transition
;
_journal_name_full 'Inorganic Chemistry'
_journal_page_first 11267
_journal_page_last 11269
_journal_paper_doi 10.1021/ic102040y
_journal_volume 49
_journal_year 2010
_chemical_formula_moiety 'C12 H16 Fe N6, 2(Cl O4)'
_chemical_formula_sum 'C12 H16 Cl2 Fe N6 O8'
_chemical_formula_weight 499.06
_chemical_name_systematic
;
 ?
;
_space_group_IT_number 56
_symmetry_cell_setting orthorhombic
_symmetry_space_group_name_Hall '-P 2ab 2ac'
_symmetry_space_group_name_H-M 'P c c n'
_atom_sites_solution_hydrogens geom
_atom_sites_solution_primary direct
_atom_sites_solution_secondary difmap
_audit_creation_method SHELXL-97
_cell_angle_alpha 90.00
_cell_angle_beta 90.00
_cell_angle_gamma 90.00
_cell_formula_units_Z 4
_cell_length_a 11.7514(2)
_cell_length_b 11.9006(2)
_cell_length_c 13.8480(3)
_cell_measurement_reflns_used 4974
_cell_measurement_temperature 115(1)
_cell_measurement_theta_max 34.5524
_cell_measurement_theta_min 2.4301
_cell_volume 1936.62(6)
_computing_cell_refinement
;
CrysAlis RED, Oxford Diffraction Ltd.,
Version 1.171.32.29
;
_computing_data_collection
;
CrysAlis CCD, Oxford Diffraction Ltd.,
Version 1.171.32.29
;
_computing_data_reduction
;
CrysAlis RED, Oxford Diffraction Ltd.,
Version 1.171.32.29
;
_computing_structure_refinement 'SHELXL-97 (Sheldrick, 2008)'
_computing_structure_solution 'SHELXS-97 (Sheldrick, 2008)'
_diffrn_ambient_temperature 115(1)
_diffrn_detector_area_resol_mean 16.0328
_diffrn_measured_fraction_theta_full 0.999
_diffrn_measured_fraction_theta_max 0.999
_diffrn_measurement_device_type
;
Oxford Diffraction Diffractometer with Sapphire3 detector
;
_diffrn_measurement_method '\w - scan'
_diffrn_radiation_monochromator graphite
_diffrn_radiation_source 'fine-focus sealed tube'
_diffrn_radiation_type MoK\a
_diffrn_radiation_wavelength 0.71073
_diffrn_reflns_av_R_equivalents 0.0481
_diffrn_reflns_av_sigmaI/netI 0.0334
_diffrn_reflns_limit_h_max 14
_diffrn_reflns_limit_h_min -13
_diffrn_reflns_limit_k_max 14
_diffrn_reflns_limit_k_min -11
_diffrn_reflns_limit_l_max 16
_diffrn_reflns_limit_l_min -16
_diffrn_reflns_number 11883
_diffrn_reflns_theta_full 25.00
_diffrn_reflns_theta_max 25.06
_diffrn_reflns_theta_min 2.44
_exptl_absorpt_coefficient_mu 1.109
_exptl_absorpt_correction_T_max 0.9067
_exptl_absorpt_correction_T_min 0.7844
_exptl_absorpt_correction_type multi-scan
_exptl_absorpt_process_details
;
CrysAlis RED, Oxford Diffraction Ltd.,
Version 1.171.32.29
Empirical absorption correction using spherical harmonics,
 implemented in SCALE3 ABSPACK scaling algorithm.
;
_exptl_crystal_colour violet
_exptl_crystal_density_diffrn 1.712
_exptl_crystal_density_method 'not measured'
_exptl_crystal_description polyhedron
_exptl_crystal_F_000 1016
_exptl_crystal_size_max 0.23
_exptl_crystal_size_mid 0.11
_exptl_crystal_size_min 0.09
_refine_diff_density_max 0.656
_refine_diff_density_min -0.332
_refine_diff_density_rms 0.075
_refine_ls_extinction_method none
_refine_ls_goodness_of_fit_ref 1.526
_refine_ls_hydrogen_treatment constr
_refine_ls_matrix_type full
_refine_ls_number_parameters 176
_refine_ls_number_reflns 1724
_refine_ls_number_restraints 20
_refine_ls_restrained_S_all 1.520
_refine_ls_R_factor_all 0.0626
_refine_ls_R_factor_gt 0.0458
_refine_ls_shift/su_max 0.000
_refine_ls_shift/su_mean 0.000
_refine_ls_structure_factor_coef Fsqd
_refine_ls_weighting_details 'calc w=1/[\s^2^(Fo^2^)+(0.0394P)^2^+0.0000P] where P=(Fo^2^+2Fc^2^)/3'
_refine_ls_weighting_scheme calc
_refine_ls_wR_factor_gt 0.1031
_refine_ls_wR_factor_ref 0.1059
_reflns_number_gt 1383
_reflns_number_total 1724
_reflns_threshold_expression >2sigma(I)
_cod_data_source_file ic102040y_si_002_3.cif
_cod_data_source_block Temperature_115K
_cod_database_code 4317366

loop_
_symmetry_equiv_pos_as_xyz
'x, y, z'
'-x+1/2, -y+1/2, z'
'-x, y+1/2, -z+1/2'
'x+1/2, -y, -z+1/2'
'-x, -y, -z'
'x-1/2, y-1/2, -z'
'x, -y-1/2, z-1/2'
'-x-1/2, y, z-1/2'

loop_
_atom_site_label
_atom_site_type_symbol
_atom_site_fract_x
_atom_site_fract_y
_atom_site_fract_z
_atom_site_U_iso_or_equiv
_atom_site_adp_type
_atom_site_occupancy
_atom_site_symmetry_multiplicity
_atom_site_calc_flag
_atom_site_refinement_flags
_atom_site_disorder_assembly
_atom_site_disorder_group
Fe1 Fe 0.7500 0.7500 0.04181(5) 0.0114(2) Uani 1 2 d S . .
N1 N 0.9071(3) 0.6828(2) 0.0440(2) 0.0200(7) Uani 1 1 d . . .
N2 N 0.6810(2) 0.5943(3) 0.0474(2) 0.0182(7) Uani 1 1 d . . .
N3 N 0.7500 0.7500 0.1900(3) 0.0164(9) Uani 1 2 d S . .
N4 N 0.7500 0.7500 0.3926(3) 0.0155(9) Uani 1 2 d S . .
C1 C 0.9978(4) 0.6507(3) 0.0559(3) 0.0240(9) Uani 1 1 d . . .
C2 C 1.1133(4) 0.6117(4) 0.0710(4) 0.0415(12) Uani 1 1 d . . .
H2A H 1.1461 0.5883 0.0091 0.062 Uiso 1 1 calc R . .
H2B H 1.1128 0.5477 0.1156 0.062 Uiso 1 1 calc R . .
H2C H 1.1592 0.6726 0.0984 0.062 Uiso 1 1 calc R . .
C3 C 0.6449(3) 0.5077(3) 0.0620(2) 0.0198(8) Uani 1 1 d . . .
C4 C 0.5999(4) 0.3962(3) 0.0805(3) 0.0341(11) Uani 1 1 d . . .
H4A H 0.5694 0.3646 0.0205 0.051 Uiso 1 1 calc R . .
H4B H 0.5391 0.4009 0.1287 0.051 Uiso 1 1 calc R . .
H4C H 0.6609 0.3477 0.1049 0.051 Uiso 1 1 calc R . .
C5 C 0.7800(3) 0.6587(3) 0.2408(3) 0.0207(10) Uani 0.883(5) 1 d P A 1
H5 H 0.8024 0.5924 0.2076 0.025 Uiso 0.883(5) 1 calc PR A 1
C6 C 0.7789(3) 0.6594(3) 0.3398(3) 0.0202(10) Uani 0.883(5) 1 d P A 1
H6 H 0.7995 0.5925 0.3729 0.024 Uiso 0.883(5) 1 calc PR A 1
C6A C 0.845(3) 0.771(2) 0.344(2) 0.0202(10) Uani 0.117(5) 1 d P A 2
H6A H 0.9143 0.7856 0.3767 0.024 Uiso 0.117(5) 1 calc PR A 2
C5A C 0.841(3) 0.772(2) 0.246(3) 0.0207(10) Uani 0.117(5) 1 d P A 2
H5A H 0.9103 0.7894 0.2141 0.025 Uiso 0.117(5) 1 calc PR A 2
Cl1 Cl 0.57020(12) 0.12409(11) 0.24976(9) 0.0216(4) Uani 0.873(4) 1 d PD B 1
O1 O 0.6526(5) 0.1118(6) 0.1757(4) 0.061(2) Uani 0.873(4) 1 d PD B 1
O2 O 0.5197(4) 0.2308(3) 0.2457(3) 0.0524(11) Uani 0.873(4) 1 d PD B 1
O3 O 0.4854(4) 0.0408(4) 0.2350(3) 0.0700(15) Uani 0.873(4) 1 d PD B 1
O4 O 0.6182(3) 0.1032(3) 0.3428(3) 0.0454(10) Uani 0.873(4) 1 d PD B 1
Cl1A Cl 0.6210(7) 0.0689(8) 0.2482(6) 0.024(3) Uani 0.127(4) 1 d PD B 2
O1A O 0.607(3) 0.113(3) 0.1553(17) 0.042(12) Uani 0.127(4) 1 d PD B 2
O2A O 0.7253(15) 0.0115(17) 0.2571(15) 0.032(6) Uani 0.127(4) 1 d PD B 2
O3A O 0.529(2) 0.001(3) 0.269(2) 0.0700(15) Uani 0.127(4) 1 d PD B 2
O4A O 0.619(3) 0.1592(19) 0.3153(18) 0.0454(10) Uani 0.127(4) 1 d PD B 2

loop_
_atom_site_aniso_label
_atom_site_aniso_U_11
_atom_site_aniso_U_22
_atom_site_aniso_U_33
_atom_site_aniso_U_23
_atom_site_aniso_U_13
_atom_site_aniso_U_12
Fe1 0.0112(4) 0.0121(4) 0.0110(4) 0.000 0.000 -0.0001(3)
N1 0.0253(18) 0.0188(16) 0.0158(16) -0.0025(13) -0.0002(15) -0.0055(14)
N2 0.0161(17) 0.0250(18) 0.0134(16) -0.0003(14) 0.0008(13) 0.0046(14)
N3 0.012(2) 0.014(2) 0.024(3) 0.000 0.000 -0.007(2)
N4 0.012(2) 0.014(2) 0.020(2) 0.000 0.000 0.000(2)
C1 0.030(2) 0.019(2) 0.023(2) -0.0032(16) 0.0061(18) -0.0058(18)
C2 0.027(3) 0.039(3) 0.058(3) 0.000(2) 0.007(2) 0.010(2)
C3 0.0174(19) 0.031(2) 0.0107(19) -0.0013(16) 0.0003(14) 0.0027(18)
C4 0.032(2) 0.030(2) 0.040(3) 0.002(2) -0.003(2) -0.0113(19)
C5 0.023(2) 0.014(2) 0.025(2) -0.0025(19) -0.0065(18) 0.0024(17)
C6 0.022(3) 0.015(2) 0.023(2) 0.0020(19) -0.0086(18) 0.0055(16)
C6A 0.022(3) 0.015(2) 0.023(2) 0.0020(19) -0.0086(18) 0.0055(16)
C5A 0.023(2) 0.014(2) 0.025(2) -0.0025(19) -0.0065(18) 0.0024(17)
Cl1 0.0226(7) 0.0214(7) 0.0208(6) 0.0023(5) 0.0035(5) 0.0039(6)
O1 0.070(5) 0.056(3) 0.056(4) 0.022(3) 0.050(3) 0.030(3)
O2 0.081(3) 0.031(2) 0.045(2) 0.0113(18) 0.017(2) 0.0310(19)
O3 0.070(3) 0.086(4) 0.054(3) 0.008(3) -0.015(2) -0.049(3)
O4 0.060(2) 0.046(3) 0.031(2) 0.0044(19) -0.0125(19) 0.007(2)
Cl1A 0.015(4) 0.031(5) 0.026(5) -0.006(4) -0.008(4) 0.009(4)
O1A 0.04(2) 0.05(2) 0.032(18) -0.025(15) -0.020(16) 0.026(17)
O2A 0.048(14) 0.031(12) 0.018(11) -0.001(10) 0.001(10) 0.036(11)
O3A 0.070(3) 0.086(4) 0.054(3) 0.008(3) -0.015(2) -0.049(3)
O4A 0.060(2) 0.046(3) 0.031(2) 0.0044(19) -0.0125(19) 0.007(2)

loop_
_atom_type_symbol
_atom_type_description
_atom_type_scat_dispersion_real
_atom_type_scat_dispersion_imag
_atom_type_scat_source
C C 0.0033 0.0016 'International Tables Vol C Tables 4.2.6.8 and 6.1.1.4'
H H 0.0000 0.0000 'International Tables Vol C Tables 4.2.6.8 and 6.1.1.4'
Cl Cl 0.1484 0.1585 'International Tables Vol C Tables 4.2.6.8 and 6.1.1.4'
N N 0.0061 0.0033 'International Tables Vol C Tables 4.2.6.8 and 6.1.1.4'
O O 0.0106 0.0060 'International Tables Vol C Tables 4.2.6.8 and 6.1.1.4'
Fe Fe 0.3463 0.8444 'International Tables Vol C Tables 4.2.6.8 and 6.1.1.4'

loop_
_geom_angle_atom_site_label_1
_geom_angle_atom_site_label_2
_geom_angle_atom_site_label_3
_geom_angle
_geom_angle_site_symmetry_1
_geom_angle_site_symmetry_3
_geom_angle_publ_flag
N1 Fe1 N1 178.31(17) 2_665 . ?
N1 Fe1 N2 89.74(12) 2_665 . ?
N1 Fe1 N2 90.20(12) . . ?
N1 Fe1 N2 90.20(12) 2_665 2_665 ?
N1 Fe1 N2 89.74(12) . 2_665 ?
N2 Fe1 N2 175.59(17) . 2_665 ?
N1 Fe1 N3 89.16(9) 2_665 . ?
N1 Fe1 N3 89.16(9) . . ?
N2 Fe1 N3 87.80(9) . . ?
N2 Fe1 N3 87.80(9) 2_665 . ?
N1 Fe1 N4 90.84(9) 2_665 7_575 ?
N1 Fe1 N4 90.84(9) . 7_575 ?
N2 Fe1 N4 92.20(8) . 7_575 ?
N2 Fe1 N4 92.20(8) 2_665 7_575 ?
N3 Fe1 N4 180.000(1) . 7_575 ?
C1 N1 Fe1 171.7(3) . . ?
C3 N2 Fe1 171.9(3) . . ?
C5 N3 C5 116.8(5) 2_665 . ?
C5 N3 C5A 75.6(13) 2_665 . ?
C5 N3 C5A 69.1(13) . . ?
C5 N3 C5A 69.1(13) 2_665 2_665 ?
C5 N3 C5A 75.6(13) . 2_665 ?
C5A N3 C5A 109(3) . 2_665 ?
C5 N3 Fe1 121.6(2) 2_665 . ?
C5 N3 Fe1 121.6(2) . . ?
C5A N3 Fe1 125.3(15) . . ?
C5A N3 Fe1 125.3(15) 2_665 . ?
C6A N4 C6A 119(3) 2_665 . ?
C6A N4 C6 77.5(12) 2_665 . ?
C6A N4 C6 70.3(13) . . ?
C6A N4 C6 70.3(13) 2_665 2_665 ?
C6A N4 C6 77.5(12) . 2_665 ?
C6 N4 C6 114.3(5) . 2_665 ?
C6A N4 Fe1 120.6(14) 2_665 7_576 ?
C6A N4 Fe1 120.6(14) . 7_576 ?
C6 N4 Fe1 122.9(2) . 7_576 ?
C6 N4 Fe1 122.9(2) 2_665 7_576 ?
N1 C1 C2 179.2(4) . . ?
C1 C2 H2A 109.5 . . ?
C1 C2 H2B 109.5 . . ?
H2A C2 H2B 109.5 . . ?
C1 C2 H2C 109.5 . . ?
H2A C2 H2C 109.5 . . ?
H2B C2 H2C 109.5 . . ?
N2 C3 C4 179.3(4) . . ?
C3 C4 H4A 109.5 . . ?
C3 C4 H4B 109.5 . . ?
H4A C4 H4B 109.5 . . ?
C3 C4 H4C 109.5 . . ?
H4A C4 H4C 109.5 . . ?
H4B C4 H4C 109.5 . . ?
N3 C5 C6 121.1(4) . . ?
N3 C5 H5 119.5 . . ?
C6 C5 H5 119.5 . . ?
N4 C6 C5 123.4(4) . . ?
N4 C6 H6 118.3 . . ?
C5 C6 H6 118.3 . . ?
N4 C6A C5A 119(3) . . ?
N4 C6A H6A 120.5 . . ?
C5A C6A H6A 120.6 . . ?
C6A C5A N3 127(3) . . ?
C6A C5A H5A 116.5 . . ?
N3 C5A H5A 116.5 . . ?
O2 Cl1 O1 110.7(3) . . ?
O2 Cl1 O3 109.2(3) . . ?
O1 Cl1 O3 107.6(4) . . ?
O2 Cl1 O4 111.1(3) . . ?
O1 Cl1 O4 111.4(4) . . ?
O3 Cl1 O4 106.6(3) . . ?
O3A Cl1A O1A 109.0(19) . . ?
O3A Cl1A O2A 112.2(18) . . ?
O1A Cl1A O2A 111.3(17) . . ?
O3A Cl1A O4A 106.9(19) . . ?
O1A Cl1A O4A 108(2) . . ?
O2A Cl1A O4A 108.9(15) . . ?

loop_
_geom_bond_atom_site_label_1
_geom_bond_atom_site_label_2
_geom_bond_distance
_geom_bond_site_symmetry_2
_geom_bond_publ_flag
Fe1 N1 2.012(3) 2_665 ?
Fe1 N1 2.012(3) . ?
Fe1 N2 2.024(3) . ?
Fe1 N2 2.024(3) 2_665 ?
Fe1 N3 2.053(4) . ?
Fe1 N4 2.066(4) 7_575 ?
N1 C1 1.144(5) . ?
N2 C3 1.133(5) . ?
N3 C5 1.342(4) 2_665 ?
N3 C5 1.342(4) . ?
N3 C5A 1.35(3) . ?
N3 C5A 1.35(3) 2_665 ?
N4 C6A 1.33(3) 2_665 ?
N4 C6A 1.33(3) . ?
N4 C6 1.346(5) . ?
N4 C6 1.346(5) 2_665 ?
N4 Fe1 2.066(4) 7_576 ?
C1 C2 1.450(6) . ?
C2 H2A 0.9800 . ?
C2 H2B 0.9800 . ?
C2 H2C 0.9800 . ?
C3 C4 1.451(5) . ?
C4 H4A 0.9800 . ?
C4 H4B 0.9800 . ?
C4 H4C 0.9800 . ?
C5 C6 1.372(6) . ?
C5 H5 0.9500 . ?
C6 H6 0.9500 . ?
C6A C5A 1.35(5) . ?
C6A H6A 0.9500 . ?
C5A H5A 0.9500 . ?
Cl1 O2 1.402(3) . ?
Cl1 O1 1.418(5) . ?
Cl1 O3 1.420(4) . ?
Cl1 O4 1.429(4) . ?
Cl1A O3A 1.382(17) . ?
Cl1A O1A 1.399(18) . ?
Cl1A O2A 1.408(15) . ?
Cl1A O4A 1.421(17) . ?

loop_
_geom_hbond_atom_site_label_D
_geom_hbond_atom_site_label_H
_geom_hbond_atom_site_label_A
_geom_hbond_distance_DH
_geom_hbond_distance_HA
_geom_hbond_distance_DA
_geom_hbond_angle_DHA
_geom_hbond_site_symmetry_A
C2 H2A O1 0.98 2.58 3.447(8) 148 6_665
C2 H2B O3 0.98 2.28 3.130(7) 145 2_655
C2 H2C O4 0.98 2.86 3.375(6) 114 3_755
C5 H5 O1 0.95 2.53 3.435(8) 160 2_655
C4 H4B O2 0.98 2.60 3.162(6) 116 .
C4 H4B O3 0.98 2.53 3.240(6) 129 3_655
C4 H4C O1 0.98 2.45 3.195(7) 133 2_655
C6 H6 N2 0.95 2.43 3.014(5) 120 8_756
C6 H6 O4 0.95 2.56 3.351(5) 141 2_655
C2 H2C O4 0.98 2.83 3.597(6) 136 4_565
C4 H4A O4 0.98 2.55 3.298(6) 133 7_565
C2 H2A O1A 0.98 2.34 3.13(2) 138 6_665
C2 H2B O3A 0.98 2.76 3.48(3) 131 2_655
C2 H2B O2A 0.98 2.63 3.27(2) 123 3_755
C2 H2C O4A 0.98 2.38 3.150(18) 135 4_565
C2 H2C O4A 0.98 2.87 3.56(3) 128 3_755
C4 H4A O4A 0.98 2.91 3.74(3) 142 7_565
C4 H4B O3A 0.98 2.01 2.86(2) 143 3_655
C4 H4C O1A 0.98 2.94 3.52(4) 119 .
C4 H4C O1A 0.98 2.85 3.59(3) 133 2_655
C6A H6A N1 0.95 2.35 2.92(3) 118 7_576
C6A H6A O1A 0.95 2.61 3.38(5) 138 4_565
C5A H5A O3A 0.95 2.87 3.50(5) 125 4_565
C5A H5A O4A 0.95 2.56 3.47(4) 161 4_565

loop_
_geom_torsion_atom_site_label_1
_geom_torsion_atom_site_label_2
_geom_torsion_atom_site_label_3
_geom_torsion_atom_site_label_4
_geom_torsion
_geom_torsion_site_symmetry_1
_geom_torsion_site_symmetry_2
_geom_torsion_site_symmetry_3
_geom_torsion_site_symmetry_4
_geom_torsion_publ_flag
N1 Fe1 N3 C5 -48.6(2) 2_665 . . 2_665 ?
N1 Fe1 N3 C5 131.4(2) . . . 2_665 ?
N2 Fe1 N3 C5 -138.4(2) . . . 2_665 ?
N2 Fe1 N3 C5 41.6(2) 2_665 . . 2_665 ?
N1 Fe1 N3 C5 131.4(2) 2_665 . . . ?
N1 Fe1 N3 C5 -48.6(2) . . . . ?
N2 Fe1 N3 C5 41.6(2) . . . . ?
N2 Fe1 N3 C5 -138.4(2) 2_665 . . . ?
N1 Fe1 N3 C5A -143.0(15) 2_665 . . . ?
N1 Fe1 N3 C5A 37.0(15) . . . . ?
N2 Fe1 N3 C5A 127.2(15) . . . . ?
N2 Fe1 N3 C5A -52.8(15) 2_665 . . . ?
N1 Fe1 N3 C5A 37.0(15) 2_665 . . 2_665 ?
N1 Fe1 N3 C5A -143.0(15) . . . 2_665 ?
N2 Fe1 N3 C5A -52.8(15) . . . 2_665 ?
N2 Fe1 N3 C5A 127.2(15) 2_665 . . 2_665 ?
C5 N3 C5 C6 0.5(3) 2_665 . . . ?
C5A N3 C5 C6 61.0(16) . . . . ?
C5A N3 C5 C6 -56.7(16) 2_665 . . . ?
Fe1 N3 C5 C6 -179.5(3) . . . . ?
C6A N4 C6 C5 61.9(14) 2_665 . . . ?
C6A N4 C6 C5 -65.1(14) . . . . ?
C6 N4 C6 C5 0.5(3) 2_665 . . . ?
Fe1 N4 C6 C5 -179.5(3) 7_576 . . . ?
N3 C5 C6 N4 -1.0(6) . . . . ?
C6A N4 C6A C5A 0.8(19) 2_665 . . . ?
C6 N4 C6A C5A 64(2) . . . . ?
C6 N4 C6A C5A -58(2) 2_665 . . . ?
Fe1 N4 C6A C5A -179.2(19) 7_576 . . . ?
N4 C6A C5A N3 -2(4) . . . . ?
C5 N3 C5A C6A 62(3) 2_665 . . . ?
C5 N3 C5A C6A -64(3) . . . . ?
C5A N3 C5A C6A 1(2) 2_665 . . . ?
Fe1 N3 C5A C6A -179(2) . . . . ?
